data_7035460
loop_
_publ_author_name
'Kl\"ocker, Hans'
'Roters, Steffi'
'Hepp, Alexander'
'Uhl, Werner'

_publ_section_title
;
 Alkynyl functionalized Al/P-based frustrated Lewis pairs - aluminium
 alkynide elimination and evidence for the formation of 3H-phosphaallenes
 [R-P[double bond, length as m-dash]C[double bond, length as
 m-dash]C(H)-(t)Bu].
;
_journal_issue 28
_journal_name_full 'Dalton transactions (Cambridge, England : 2003)'
_journal_page_first 12670
_journal_page_last 12679
_journal_paper_doi 10.1039/c5dt01607j
_journal_volume 44
_journal_year 2015
_chemical_formula_sum 'C21 H29 P'
_chemical_formula_weight 312.41
_chemical_name_systematic
;
 ?
;
_space_group_crystal_system orthorhombic
_space_group_IT_number 19
_space_group_name_Hall 'P 2ac 2ab'
_space_group_name_H-M_alt 'P 21 21 21'
_symmetry_space_group_name_Hall 'P 2ac 2ab'
_symmetry_space_group_name_H-M 'P 21 21 21'
_atom_sites_solution_hydrogens geom
_audit_creation_method SHELXL-2013
_audit_update_record
;
2015-05-21 deposited with the CCDC.
2015-06-17 downloaded from the CCDC.
;
_cell_angle_alpha 90
_cell_angle_beta 90
_cell_angle_gamma 90
_cell_formula_units_Z 4
_cell_length_a 10.1750(3)
_cell_length_b 11.9208(4)
_cell_length_c 16.3031(5)
_cell_measurement_reflns_used 9940
_cell_measurement_temperature 153(2)
_cell_measurement_theta_max 30.052
_cell_measurement_theta_min 2.36
_cell_volume 1977.47(11)
_computing_cell_refinement 'Bruker SMART'
_computing_data_collection 'Bruker SMART'
_computing_data_reduction 'Bruker SAINT'
_computing_molecular_graphics 'Bruker SHELXTL'
_computing_publication_material 'Bruker SHELXTL'
_computing_structure_refinement 'SHELXL-2013 (Sheldrick, 2013)'
_computing_structure_solution 'Bruker SHELXTL'
_diffrn_ambient_temperature 153(2)
_diffrn_measured_fraction_theta_full 0.991
_diffrn_measured_fraction_theta_max 0.993
_diffrn_measurement_device_type 'CCD area detector'
_diffrn_measurement_method 'omega scans'
_diffrn_radiation_type MoK\a
_diffrn_radiation_wavelength 0.71073
_diffrn_reflns_av_R_equivalents 0.0270
_diffrn_reflns_av_unetI/netI 0.0322
_diffrn_reflns_laue_measured_fraction_full 0.991
_diffrn_reflns_laue_measured_fraction_max 0.993
_diffrn_reflns_limit_h_max 13
_diffrn_reflns_limit_h_min -13
_diffrn_reflns_limit_k_max 16
_diffrn_reflns_limit_k_min -16
_diffrn_reflns_limit_l_max 22
_diffrn_reflns_limit_l_min -21
_diffrn_reflns_number 15775
_diffrn_reflns_point_group_measured_fraction_full 0.989
_diffrn_reflns_point_group_measured_fraction_max 0.982
_diffrn_reflns_theta_full 25.242
_diffrn_reflns_theta_max 29.128
_diffrn_reflns_theta_min 2.359
_diffrn_source microsource
_exptl_absorpt_coefficient_mu 0.135
_exptl_absorpt_correction_T_max 1
_exptl_absorpt_correction_T_min 0.9105
_exptl_absorpt_correction_type empirical
_exptl_absorpt_process_details SADABS
_exptl_crystal_colour colourless
_exptl_crystal_density_diffrn 1.049
_exptl_crystal_description plate
_exptl_crystal_F_000 680
_exptl_crystal_size_max 0.180
_exptl_crystal_size_mid 0.180
_exptl_crystal_size_min 0.070
_refine_diff_density_max 0.295
_refine_diff_density_min -0.199
_refine_diff_density_rms 0.049
_refine_ls_abs_structure_details
;
 Flack x determined using 1904 quotients [(I+)-(I-)]/[(I+)+(I-)]
 (Parsons and Flack (2004), Acta Cryst. A60, s61).
;
_refine_ls_abs_structure_Flack 0.09(3)
_refine_ls_extinction_method none
_refine_ls_goodness_of_fit_ref 1.055
_refine_ls_hydrogen_treatment constr
_refine_ls_matrix_type full
_refine_ls_number_parameters 270
_refine_ls_number_reflns 5233
_refine_ls_number_restraints 229
_refine_ls_restrained_S_all 1.083
_refine_ls_R_factor_all 0.0500
_refine_ls_R_factor_gt 0.0450
_refine_ls_shift/su_max 0.000
_refine_ls_shift/su_mean 0.000
_refine_ls_structure_factor_coef Fsqd
_refine_ls_weighting_details 'w=1/[\s^2^(Fo^2^)+(0.0660P)^2^+0.2880P] where P=(Fo^2^+2Fc^2^)/3'
_refine_ls_weighting_scheme calc
_refine_ls_wR_factor_gt 0.1125
_refine_ls_wR_factor_ref 0.1158
_reflns_Friedel_coverage 0.753
_reflns_friedel_fraction_full 0.987
_reflns_friedel_fraction_max 0.968
_reflns_number_gt 4801
_reflns_number_total 5233
_reflns_threshold_expression 'I > 2\s(I)'
_cod_data_source_file c5dt01607j1.cif
_cod_data_source_block sad2
_cod_depositor_comments 'Adding full bibliography for 7035458--7035461.cif.'
_cod_database_code 7035460
_shelx_space_group_comment
;
The symmetry employed for this shelxl refinement is uniquely defined
by the following loop, which should always be used as a source of
symmetry information in preference to the above space-group names.
They are only intended as comments.
;
_shelx_estimated_absorpt_t_min 0.976
_shelx_estimated_absorpt_t_max 0.991
_shelxl_version_number 2013-4

loop_
_space_group_symop_operation_xyz
'x, y, z'
'-x+1/2, -y, z+1/2'
'-x, y+1/2, -z+1/2'
'x+1/2, -y+1/2, -z'

loop_
_atom_site_label
_atom_site_type_symbol
_atom_site_fract_x
_atom_site_fract_y
_atom_site_fract_z
_atom_site_U_iso_or_equiv
_atom_site_adp_type
_atom_site_occupancy
_atom_site_site_symmetry_order
_atom_site_calc_flag
_atom_site_refinement_flags_posn
_atom_site_refinement_flags_adp
_atom_site_refinement_flags_occupancy
_atom_site_disorder_assembly
_atom_site_disorder_group
P1 P 0.32668(5) 0.05385(4) 0.05539(3) 0.02755(14) Uani 1 1 d . . . . .
C11 C 0.3900(2) -0.0049(2) -0.03592(13) 0.0309(5) Uani 1 1 d . . . . .
C12 C 0.4362(2) -0.0264(2) -0.10103(14) 0.0334(5) Uani 1 1 d . . . . .
C13 C 0.4898(3) -0.0539(2) -0.18291(14) 0.0432(6) Uani 1 1 d D U . . .
C131 C 0.4680(8) -0.1744(5) -0.2065(6) 0.0466(17) Uani 0.485(9) 1 d D U P A 3
H13A H 0.4977 -0.2223 -0.1629 0.056 Uiso 0.485(9) 1 calc R U P A 3
H13B H 0.5164 -0.1909 -0.2556 0.056 Uiso 0.485(9) 1 calc R U P A 3
H13C H 0.3761 -0.1869 -0.2160 0.056 Uiso 0.485(9) 1 calc R U P A 3
C132 C 0.6432(6) -0.0388(6) -0.1742(6) 0.0452(19) Uani 0.485(9) 1 d D U P A 3
H13D H 0.6621 0.0360 -0.1559 0.054 Uiso 0.485(9) 1 calc R U P A 3
H13E H 0.6842 -0.0514 -0.2264 0.054 Uiso 0.485(9) 1 calc R U P A 3
H13F H 0.6764 -0.0918 -0.1350 0.054 Uiso 0.485(9) 1 calc R U P A 3
C133 C 0.4433(19) 0.0291(11) -0.2456(10) 0.060(4) Uani 0.485(9) 1 d D U P A 3
H13G H 0.3527 0.0149 -0.2583 0.072 Uiso 0.485(9) 1 calc R U P A 3
H13H H 0.4952 0.0219 -0.2945 0.072 Uiso 0.485(9) 1 calc R U P A 3
H13I H 0.4522 0.1038 -0.2242 0.072 Uiso 0.485(9) 1 calc R U P A 3
C13A C 0.3944(15) -0.1439(10) -0.2183(7) 0.117(6) Uani 0.515(9) 1 d D U P A 4
H13J H 0.3924 -0.2077 -0.1824 0.140 Uiso 0.515(9) 1 calc R U P A 4
H13K H 0.4244 -0.1668 -0.2716 0.140 Uiso 0.515(9) 1 calc R U P A 4
H13L H 0.3077 -0.1127 -0.2228 0.140 Uiso 0.515(9) 1 calc R U P A 4
C13B C 0.6282(11) -0.0904(16) -0.1814(7) 0.144(7) Uani 0.515(9) 1 d D U P A 4
H13M H 0.6779 -0.0411 -0.1466 0.173 Uiso 0.515(9) 1 calc R U P A 4
H13N H 0.6634 -0.0882 -0.2359 0.173 Uiso 0.515(9) 1 calc R U P A 4
H13O H 0.6333 -0.1655 -0.1605 0.173 Uiso 0.515(9) 1 calc R U P A 4
C13C C 0.4687(19) 0.0470(11) -0.2377(9) 0.057(4) Uani 0.515(9) 1 d D U P A 4
H13P H 0.3774 0.0673 -0.2373 0.068 Uiso 0.515(9) 1 calc R U P A 4
H13Q H 0.4950 0.0289 -0.2927 0.068 Uiso 0.515(9) 1 calc R U P A 4
H13R H 0.5202 0.1087 -0.2180 0.068 Uiso 0.515(9) 1 calc R U P A 4
C21 C 0.3749(2) -0.0451(2) 0.13006(14) 0.0330(5) Uani 1 1 d . . . . .
C22 C 0.4159(2) -0.0982(2) 0.18726(15) 0.0377(5) Uani 1 1 d . . . . .
C23 C 0.4663(3) -0.1677(3) 0.25556(18) 0.0518(7) Uani 1 1 d D U . . .
C231 C 0.3719(11) -0.2514(12) 0.2830(10) 0.117(6) Uani 0.485(9) 1 d D U P A 1
H23A H 0.2885 -0.2161 0.2926 0.140 Uiso 0.485(9) 1 calc R U P A 1
H23B H 0.4026 -0.2852 0.3329 0.140 Uiso 0.485(9) 1 calc R U P A 1
H23C H 0.3623 -0.3081 0.2416 0.140 Uiso 0.485(9) 1 calc R U P A 1
C232 C 0.4912(13) -0.0825(9) 0.3287(5) 0.092(3) Uani 0.485(9) 1 d D U P A 1
H23D H 0.5563 -0.0286 0.3126 0.110 Uiso 0.485(9) 1 calc R U P A 1
H23E H 0.5215 -0.1229 0.3760 0.110 Uiso 0.485(9) 1 calc R U P A 1
H23F H 0.4107 -0.0445 0.3418 0.110 Uiso 0.485(9) 1 calc R U P A 1
C233 C 0.5959(10) -0.2155(11) 0.2335(6) 0.092(4) Uani 0.485(9) 1 d D U P A 1
H23G H 0.5870 -0.2612 0.1853 0.110 Uiso 0.485(9) 1 calc R U P A 1
H23H H 0.6278 -0.2605 0.2780 0.110 Uiso 0.485(9) 1 calc R U P A 1
H23I H 0.6568 -0.1558 0.2228 0.110 Uiso 0.485(9) 1 calc R U P A 1
C23A C 0.3526(11) -0.1931(10) 0.3166(6) 0.082(3) Uani 0.515(9) 1 d D U P A 2
H23J H 0.3850 -0.2392 0.3605 0.099 Uiso 0.515(9) 1 calc R U P A 2
H23K H 0.2833 -0.2318 0.2884 0.099 Uiso 0.515(9) 1 calc R U P A 2
H23L H 0.3195 -0.1240 0.3386 0.099 Uiso 0.515(9) 1 calc R U P A 2
C23B C 0.5001(12) -0.2857(7) 0.2187(5) 0.085(3) Uani 0.515(9) 1 d D U P A 2
H23M H 0.5677 -0.2778 0.1780 0.102 Uiso 0.515(9) 1 calc R U P A 2
H23N H 0.4229 -0.3172 0.1939 0.102 Uiso 0.515(9) 1 calc R U P A 2
H23O H 0.5304 -0.3344 0.2616 0.102 Uiso 0.515(9) 1 calc R U P A 2
C23C C 0.5798(12) -0.1169(9) 0.2960(8) 0.105(5) Uani 0.515(9) 1 d D U P A 2
H23P H 0.6524 -0.1145 0.2585 0.126 Uiso 0.515(9) 1 calc R U P A 2
H23Q H 0.6034 -0.1608 0.3431 0.126 Uiso 0.515(9) 1 calc R U P A 2
H23R H 0.5581 -0.0421 0.3129 0.126 Uiso 0.515(9) 1 calc R U P A 2
C31 C 0.14898(19) 0.02980(16) 0.04580(12) 0.0237(4) Uani 1 1 d . . . . .
C32 C 0.0682(2) 0.12493(16) 0.05639(14) 0.0262(4) Uani 1 1 d . . . . .
C321 C 0.1230(2) 0.24204(18) 0.06637(18) 0.0389(5) Uani 1 1 d . . . . .
H32A H 0.0522 0.2952 0.0663 0.047 Uiso 1 1 calc R U . . .
H32B H 0.1817 0.2582 0.0218 0.047 Uiso 1 1 calc R U . . .
H32C H 0.1699 0.2470 0.1173 0.047 Uiso 1 1 calc R U . . .
C33 C -0.0678(2) 0.11181(17) 0.05776(15) 0.0300(4) Uani 1 1 d . . . . .
H33 H -0.1223 0.1766 0.0656 0.036 Uiso 1 1 calc R U . . .
C34 C -0.1267(2) 0.00735(19) 0.04803(15) 0.0321(4) Uani 1 1 d . . . . .
C341 C -0.2735(2) -0.0060(2) 0.0541(2) 0.0492(6) Uani 1 1 d . . . . .
H34A H -0.3120 0.0037 0.0008 0.059 Uiso 1 1 calc R U . . .
H34B H -0.3082 0.0493 0.0909 0.059 Uiso 1 1 calc R U . . .
H34C H -0.2938 -0.0796 0.0743 0.059 Uiso 1 1 calc R U . . .
C35 C -0.0460(2) -0.08478(18) 0.03322(13) 0.0305(5) Uani 1 1 d . . . . .
H35 H -0.0857 -0.1566 0.0234 0.037 Uiso 1 1 calc R U . . .
C36 C 0.0899(2) -0.07593(17) 0.03221(12) 0.0271(4) Uani 1 1 d . . . . .
C361 C 0.1692(3) -0.18064(18) 0.01571(17) 0.0386(5) Uani 1 1 d . . . . .
H36A H 0.1114 -0.2442 0.0132 0.046 Uiso 1 1 calc R U . . .
H36B H 0.2318 -0.1913 0.0590 0.046 Uiso 1 1 calc R U . . .
H36C H 0.2147 -0.1729 -0.0356 0.046 Uiso 1 1 calc R U . . .

loop_
_atom_site_aniso_label
_atom_site_aniso_U_11
_atom_site_aniso_U_22
_atom_site_aniso_U_33
_atom_site_aniso_U_23
_atom_site_aniso_U_13
_atom_site_aniso_U_12
P1 0.0250(2) 0.0330(3) 0.0246(2) -0.0005(2) 0.0002(2) -0.0010(2)
C11 0.0247(10) 0.0398(11) 0.0282(11) 0.0037(9) 0.0023(8) -0.0021(9)
C12 0.0319(11) 0.0407(12) 0.0276(10) 0.0022(9) 0.0017(9) -0.0031(9)
C13 0.0597(16) 0.0430(13) 0.0270(10) 0.0005(10) 0.0117(11) 0.0032(13)
C131 0.060(4) 0.038(3) 0.042(3) -0.006(3) 0.009(3) -0.009(3)
C132 0.040(3) 0.045(3) 0.050(4) -0.021(3) 0.025(3) -0.003(3)
C133 0.103(11) 0.052(5) 0.027(4) -0.008(4) -0.008(5) 0.032(7)
C13A 0.223(15) 0.070(6) 0.056(6) -0.026(5) 0.067(8) -0.058(8)
C13B 0.155(11) 0.230(17) 0.047(5) 0.018(9) 0.038(7) 0.142(11)
C13C 0.090(7) 0.058(6) 0.022(4) -0.002(4) 0.005(4) -0.015(5)
C21 0.0276(10) 0.0448(13) 0.0267(10) -0.0011(10) -0.0011(8) 0.0024(9)
C22 0.0305(11) 0.0519(14) 0.0306(12) 0.0009(10) -0.0038(10) 0.0036(10)
C23 0.0455(16) 0.0688(19) 0.0411(14) 0.0193(14) -0.0113(13) 0.0039(14)
C231 0.066(6) 0.122(11) 0.163(15) 0.093(10) -0.038(8) -0.040(7)
C232 0.099(8) 0.140(9) 0.037(4) 0.010(4) -0.027(5) 0.012(7)
C233 0.082(6) 0.131(10) 0.062(5) 0.035(6) -0.015(5) 0.040(6)
C23A 0.099(7) 0.095(7) 0.053(5) 0.039(5) 0.006(4) 0.025(6)
C23B 0.104(8) 0.076(5) 0.075(5) 0.024(4) -0.009(5) 0.034(5)
C23C 0.094(7) 0.101(7) 0.120(10) 0.041(7) -0.079(7) -0.021(6)
C31 0.0249(9) 0.0275(8) 0.0187(8) 0.0017(7) 0.0002(7) 0.0003(7)
C32 0.0296(10) 0.0253(9) 0.0238(9) 0.0021(8) -0.0013(9) -0.0007(7)
C321 0.0356(11) 0.0255(10) 0.0554(15) -0.0009(11) 0.0013(11) -0.0013(8)
C33 0.0273(10) 0.0303(10) 0.0326(10) 0.0008(10) -0.0028(10) 0.0040(8)
C34 0.0283(10) 0.0361(10) 0.0317(11) 0.0010(10) -0.0060(9) -0.0012(8)
C341 0.0275(11) 0.0486(14) 0.0716(18) -0.0015(15) -0.0071(14) -0.0025(10)
C35 0.0325(11) 0.0285(10) 0.0305(11) -0.0004(8) -0.0044(9) -0.0050(8)
C36 0.0339(10) 0.0254(10) 0.0219(9) -0.0012(7) -0.0004(8) 0.0019(7)
C361 0.0410(12) 0.0263(9) 0.0486(13) -0.0062(9) 0.0034(12) 0.0028(10)

loop_
_atom_type_symbol
_atom_type_description
_atom_type_scat_dispersion_real
_atom_type_scat_dispersion_imag
_atom_type_scat_source
C C 0.0033 0.0016 'International Tables Vol C Tables 4.2.6.8 and 6.1.1.4'
H H 0.0000 0.0000 'International Tables Vol C Tables 4.2.6.8 and 6.1.1.4'
P P 0.1023 0.0942 'International Tables Vol C Tables 4.2.6.8 and 6.1.1.4'

loop_
_geom_angle_atom_site_label_1
_geom_angle_atom_site_label_2
_geom_angle_atom_site_label_3
_geom_angle
C21 P1 C11 102.43(11)
C21 P1 C31 103.20(10)
C11 P1 C31 103.02(10)
C12 C11 P1 169.1(2)
C11 C12 C13 178.4(3)
C13B C13 C12 113.7(5)
C12 C13 C133 110.6(7)
C12 C13 C131 112.8(4)
C133 C13 C131 114.2(8)
C13B C13 C13C 112.3(10)
C12 C13 C13C 107.7(7)
C13B C13 C13A 113.5(8)
C12 C13 C13A 104.9(4)
C13C C13 C13A 103.9(8)
C12 C13 C132 105.0(4)
C133 C13 C132 107.3(9)
C131 C13 C132 106.1(4)
C13 C131 H13A 109.5
C13 C131 H13B 109.5
H13A C131 H13B 109.5
C13 C131 H13C 109.5
H13A C131 H13C 109.5
H13B C131 H13C 109.5
C13 C132 H13D 109.5
C13 C132 H13E 109.5
H13D C132 H13E 109.5
C13 C132 H13F 109.5
H13D C132 H13F 109.5
H13E C132 H13F 109.5
C13 C133 H13G 109.5
C13 C133 H13H 109.5
H13G C133 H13H 109.5
C13 C133 H13I 109.5
H13G C133 H13I 109.5
H13H C133 H13I 109.5
C13 C13A H13J 109.5
C13 C13A H13K 109.5
H13J C13A H13K 109.5
C13 C13A H13L 109.5
H13J C13A H13L 109.5
H13K C13A H13L 109.5
C13 C13B H13M 109.5
C13 C13B H13N 109.5
H13M C13B H13N 109.5
C13 C13B H13O 109.5
H13M C13B H13O 109.5
H13N C13B H13O 109.5
C13 C13C H13P 109.5
C13 C13C H13Q 109.5
H13P C13C H13Q 109.5
C13 C13C H13R 109.5
H13P C13C H13R 109.5
H13Q C13C H13R 109.5
C22 C21 P1 169.7(2)
C21 C22 C23 177.7(3)
C231 C23 C22 112.7(5)
C23C C23 C22 112.4(4)
C231 C23 C233 113.5(7)
C22 C23 C233 110.0(4)
C23C C23 C23A 112.3(8)
C22 C23 C23A 109.4(4)
C23C C23 C23B 111.8(7)
C22 C23 C23B 106.8(4)
C23A C23 C23B 103.5(6)
C231 C23 C232 108.2(8)
C22 C23 C232 105.2(4)
C233 C23 C232 106.7(6)
C23 C231 H23A 109.5
C23 C231 H23B 109.5
H23A C231 H23B 109.5
C23 C231 H23C 109.5
H23A C231 H23C 109.5
H23B C231 H23C 109.5
C23 C232 H23D 109.5
C23 C232 H23E 109.5
H23D C232 H23E 109.5
C23 C232 H23F 109.5
H23D C232 H23F 109.5
H23E C232 H23F 109.5
C23 C233 H23G 109.5
C23 C233 H23H 109.5
H23G C233 H23H 109.5
C23 C233 H23I 109.5
H23G C233 H23I 109.5
H23H C233 H23I 109.5
C23 C23A H23J 109.5
C23 C23A H23K 109.5
H23J C23A H23K 109.5
C23 C23A H23L 109.5
H23J C23A H23L 109.5
H23K C23A H23L 109.5
C23 C23B H23M 109.5
C23 C23B H23N 109.5
H23M C23B H23N 109.5
C23 C23B H23O 109.5
H23M C23B H23O 109.5
H23N C23B H23O 109.5
C23 C23C H23P 109.5
C23 C23C H23Q 109.5
H23P C23C H23Q 109.5
C23 C23C H23R 109.5
H23P C23C H23R 109.5
H23Q C23C H23R 109.5
C32 C31 C36 119.22(18)
C32 C31 P1 115.93(14)
C36 C31 P1 124.81(15)
C33 C32 C31 119.36(18)
C33 C32 C321 117.92(19)
C31 C32 C321 122.73(19)
C32 C321 H32A 109.5
C32 C321 H32B 109.5
H32A C321 H32B 109.5
C32 C321 H32C 109.5
H32A C321 H32C 109.5
H32B C321 H32C 109.5
C34 C33 C32 121.81(19)
C34 C33 H33 119.1
C32 C33 H33 119.1
C33 C34 C35 118.14(19)
C33 C34 C341 121.0(2)
C35 C34 C341 120.9(2)
C34 C341 H34A 109.5
C34 C341 H34B 109.5
H34A C341 H34B 109.5
C34 C341 H34C 109.5
H34A C341 H34C 109.5
H34B C341 H34C 109.5
C36 C35 C34 122.0(2)
C36 C35 H35 119.0
C34 C35 H35 119.0
C35 C36 C31 119.33(19)
C35 C36 C361 118.1(2)
C31 C36 C361 122.53(19)
C36 C361 H36A 109.5
C36 C361 H36B 109.5
H36A C361 H36B 109.5
C36 C361 H36C 109.5
H36A C361 H36C 109.5
H36B C361 H36C 109.5

loop_
_geom_bond_atom_site_label_1
_geom_bond_atom_site_label_2
_geom_bond_distance
P1 C21 1.764(2)
P1 C11 1.766(2)
P1 C31 1.837(2)
C11 C12 1.189(3)
C12 C13 1.479(3)
C13 C13B 1.474(9)
C13 C133 1.500(8)
C13 C131 1.503(7)
C13 C13C 1.514(8)
C13 C13A 1.558(9)
C13 C132 1.577(7)
C131 H13A 0.9599
C131 H13B 0.9599
C131 H13C 0.9599
C132 H13D 0.9599
C132 H13E 0.9599
C132 H13F 0.9599
C133 H13G 0.9599
C133 H13H 0.9599
C133 H13I 0.9599
C13A H13J 0.9599
C13A H13K 0.9599
C13A H13L 0.9599
C13B H13M 0.9599
C13B H13N 0.9599
C13B H13O 0.9599
C13C H13P 0.9599
C13C H13Q 0.9599
C13C H13R 0.9599
C21 C22 1.202(3)
C22 C23 1.480(4)
C23 C231 1.456(9)
C23 C23C 1.460(7)
C23 C233 1.480(9)
C23 C23A 1.556(10)
C23 C23B 1.568(9)
C23 C232 1.586(9)
C231 H23A 0.9599
C231 H23B 0.9599
C231 H23C 0.9599
C232 H23D 0.9599
C232 H23E 0.9599
C232 H23F 0.9599
C233 H23G 0.9599
C233 H23H 0.9599
C233 H23I 0.9599
C23A H23J 0.9599
C23A H23K 0.9599
C23A H23L 0.9599
C23B H23M 0.9599
C23B H23N 0.9599
C23B H23O 0.9599
C23C H23P 0.9599
C23C H23Q 0.9599
C23C H23R 0.9599
C31 C32 1.411(3)
C31 C36 1.414(3)
C32 C33 1.393(3)
C32 C321 1.512(3)
C321 H32A 0.9599
C321 H32B 0.9599
C321 H32C 0.9599
C33 C34 1.391(3)
C33 H33 0.9600
C34 C35 1.392(3)
C34 C341 1.505(3)
C341 H34A 0.9599
C341 H34B 0.9599
C341 H34C 0.9599
C35 C36 1.387(3)
C35 H35 0.9600
C36 C361 1.510(3)
C361 H36A 0.9599
C361 H36B 0.9599
C361 H36C 0.9599

loop_
_geom_torsion_atom_site_label_1
_geom_torsion_atom_site_label_2
_geom_torsion_atom_site_label_3
_geom_torsion_atom_site_label_4
_geom_torsion
C21 P1 C11 C12 -144.7(11)
C31 P1 C11 C12 108.4(11)
C11 P1 C21 C22 127.8(12)
C31 P1 C21 C22 -125.4(12)
C21 P1 C31 C32 126.01(17)
C11 P1 C31 C32 -127.66(17)
C21 P1 C31 C36 -51.33(19)
C11 P1 C31 C36 55.00(19)
C36 C31 C32 C33 3.5(3)
P1 C31 C32 C33 -173.98(18)
C36 C31 C32 C321 -176.4(2)
P1 C31 C32 C321 6.1(3)
C31 C32 C33 C34 -0.7(4)
C321 C32 C33 C34 179.2(2)
C32 C33 C34 C35 -2.7(4)
C32 C33 C34 C341 176.8(2)
C33 C34 C35 C36 3.4(3)
C341 C34 C35 C36 -176.1(2)
C34 C35 C36 C31 -0.6(3)
C34 C35 C36 C361 179.9(2)
C32 C31 C36 C35 -2.9(3)
P1 C31 C36 C35 174.40(16)
C32 C31 C36 C361 176.6(2)
P1 C31 C36 C361 -6.2(3)
